data_2203623
loop_
_publ_author_name
'Parrish, Damon'
'Chen, Weibin'
'Coop, Andrew'
'Deschamps, Jeffrey R.'

_publ_section_title
;
 7\b-Chloro-6,14-<i>endo</i>-etheno-6,7,8,14-tetrahydrothebaine
;
_journal_issue 5
_journal_name_full 'Acta Crystallographica Section E'
_journal_page_first o793
_journal_page_last o794
_journal_paper_doi 10.1107/S1600536804008670
_journal_volume 60
_journal_year 2004
_chemical_formula_iupac 'C21 H24 Cl N O3'
_chemical_formula_moiety 'C21 H24 Cl N O3'
_chemical_formula_sum 'C21 H24 Cl N O3'
_chemical_formula_weight 373.86
_chemical_name_systematic ?
_space_group_IT_number 19
_symmetry_cell_setting orthorhombic
_symmetry_space_group_name_Hall 'P 2ac 2ab'
_symmetry_space_group_name_H-M 'P 21 21 21'
_atom_sites_solution_hydrogens geom
_atom_sites_solution_primary direct
_atom_sites_solution_secondary difmap
_audit_creation_method SHELXL-97
_cell_angle_alpha 90.00
_cell_angle_beta 90.00
_cell_angle_gamma 90.00
_cell_formula_units_Z 8
_cell_length_a 7.7262(4)
_cell_length_b 19.8316(10)
_cell_length_c 23.6182(13)
_cell_measurement_reflns_used 7584
_cell_measurement_temperature 103(2)
_cell_measurement_theta_max 26.74
_cell_measurement_theta_min 2.68
_cell_volume 3618.8(3)
_computing_cell_refinement SMART
_computing_data_collection 'SMART (Bruker, 1999)'
_computing_data_reduction
;
SAINT (Bruker, 2000) and XPREP (Bruker, 1997)
;
_computing_molecular_graphics 'SHELXTL (Bruker, 2000)'
_computing_publication_material SHELXTL
_computing_structure_refinement 'SHELXL97 (Sheldrick, 1997)'
_computing_structure_solution 'SHELXS97 (Sheldrick, 1997)'
_diffrn_ambient_temperature 103(2)
_diffrn_measured_fraction_theta_full 1.000
_diffrn_measured_fraction_theta_max 0.979
_diffrn_measurement_device_type 'Bruker SMART 1000 CCD'
_diffrn_measurement_method '\f and \w'
_diffrn_radiation_monochromator graphite
_diffrn_radiation_source 'sealed tube'
_diffrn_radiation_type MoK\a
_diffrn_radiation_wavelength 0.71073
_diffrn_reflns_av_R_equivalents 0.0791
_diffrn_reflns_av_sigmaI/netI 0.1079
_diffrn_reflns_limit_h_max 10
_diffrn_reflns_limit_h_min -10
_diffrn_reflns_limit_k_max 26
_diffrn_reflns_limit_k_min -26
_diffrn_reflns_limit_l_max 30
_diffrn_reflns_limit_l_min -28
_diffrn_reflns_number 29542
_diffrn_reflns_theta_full 28.35
_diffrn_reflns_theta_max 28.35
_diffrn_reflns_theta_min 1.34
_diffrn_standards_decay_% 0
_diffrn_standards_interval_time variable
_diffrn_standards_number 598
_exptl_absorpt_coefficient_mu 0.232
_exptl_absorpt_correction_T_max 0.995
_exptl_absorpt_correction_T_min 0.839
_exptl_absorpt_correction_type multi-scan
_exptl_absorpt_process_details '(SADABS; Bruker, 2000)'
_exptl_crystal_colour colorless
_exptl_crystal_density_diffrn 1.372
_exptl_crystal_density_method 'not measured'
_exptl_crystal_description plate
_exptl_crystal_F_000 1584
_exptl_crystal_size_max 0.35
_exptl_crystal_size_mid 0.23
_exptl_crystal_size_min 0.02
_refine_diff_density_max 0.287
_refine_diff_density_min -0.275
_refine_ls_abs_structure_details 'Flack (1983), 3864 Friedels'
_refine_ls_abs_structure_Flack -0.02(6)
_refine_ls_extinction_method none
_refine_ls_goodness_of_fit_ref 1.227
_refine_ls_hydrogen_treatment constr
_refine_ls_matrix_type full
_refine_ls_number_parameters 475
_refine_ls_number_reflns 8828
_refine_ls_number_restraints 0
_refine_ls_restrained_S_all 1.227
_refine_ls_R_factor_all 0.1009
_refine_ls_R_factor_gt 0.0541
_refine_ls_shift/su_max 0.000
_refine_ls_shift/su_mean 0.000
_refine_ls_structure_factor_coef Fsqd
_refine_ls_weighting_details 'calc w = 1/[\s^2^(Fo^2^)+(0.0274P)^2^] where P = (Fo^2^+2Fc^2^)/3'
_refine_ls_weighting_scheme calc
_refine_ls_wR_factor_gt 0.0972
_refine_ls_wR_factor_ref 0.1210
_reflns_number_gt 5974
_reflns_number_total 8828
_reflns_threshold_expression I>2\s(I)
_cod_data_source_file lh6200.cif
_cod_data_source_block 3
_cod_database_code 2203623
_cod_database_fobs_code 2203623

loop_
_symmetry_equiv_pos_as_xyz
'x, y, z'
'-x+1/2, -y, z+1/2'
'-x, y+1/2, -z+1/2'
'x+1/2, -y+1/2, -z'

loop_
_atom_site_label
_atom_site_fract_x
_atom_site_fract_y
_atom_site_fract_z
_atom_site_U_iso_or_equiv
_atom_site_adp_type
_atom_site_calc_flag
_atom_site_refinement_flags
_atom_site_occupancy
_atom_site_type_symbol
C1 0.3453(4) 1.01205(14) 0.26310(13) 0.0214(7) Uani d . 1 C
H1A 0.2312 1.0298 0.2636 0.026 Uiso calc R 1 H
C2 0.4820(4) 1.05050(14) 0.28520(14) 0.0217(7) Uani d . 1 C
H2A 0.4597 1.0949 0.2985 0.026 Uiso calc R 1 H
C3 0.6508(4) 1.02479(14) 0.28800(13) 0.0209(7) Uani d . 1 C
O3 0.7894(3) 1.05602(10) 0.31354(10) 0.0306(6) Uani d . 1 O
C3A 0.7517(5) 1.11304(17) 0.34922(17) 0.0433(11) Uani d . 1 C
H3AA 0.8564 1.1263 0.3698 0.065 Uiso calc R 1 H
H3AB 0.6609 1.1008 0.3763 0.065 Uiso calc R 1 H
H3AC 0.7120 1.1508 0.3258 0.065 Uiso calc R 1 H
C4 0.6787(4) 0.96135(14) 0.26409(13) 0.0192(7) Uani d . 1 C
O5 0.8276(3) 0.92333(9) 0.26977(9) 0.0229(5) Uani d . 1 O
C5 0.7845(4) 0.85433(13) 0.25050(13) 0.0185(7) Uani d . 1 C
H5A 0.8728 0.8385 0.2225 0.022 Uiso calc R 1 H
C6 0.7776(4) 0.80540(14) 0.30144(13) 0.0187(7) Uani d . 1 C
O6 0.9451(3) 0.80787(10) 0.32591(9) 0.0249(5) Uani d . 1 O
C6A 0.9752(5) 0.76387(17) 0.37266(15) 0.0343(9) Uani d . 1 C
H6AA 1.0825 0.7770 0.3919 0.051 Uiso calc R 1 H
H6AB 0.9856 0.7174 0.3590 0.051 Uiso calc R 1 H
H6AC 0.8782 0.7670 0.3993 0.051 Uiso calc R 1 H
C19 0.6274(4) 0.82582(14) 0.33952(14) 0.0232(7) Uani d . 1 C
H19A 0.6426 0.8368 0.3784 0.028 Uiso calc R 1 H
C18 0.4740(4) 0.82718(14) 0.31447(14) 0.0203(7) Uani d . 1 C
H18A 0.3710 0.8384 0.3343 0.024 Uiso calc R 1 H
C9 0.2992(4) 0.82124(14) 0.22128(13) 0.0197(7) Uani d . 1 C
H9A 0.2121 0.7905 0.2390 0.024 Uiso calc R 1 H
C10 0.2325(4) 0.89536(14) 0.22914(14) 0.0228(7) Uani d . 1 C
H10A 0.1683 0.9088 0.1947 0.027 Uiso calc R 1 H
H10B 0.1500 0.8963 0.2612 0.027 Uiso calc R 1 H
C11 0.3751(4) 0.94744(14) 0.24025(13) 0.0178(7) Uani d . 1 C
C12 0.5450(4) 0.92669(14) 0.23801(14) 0.0187(7) Uani d . 1 C
C13 0.6061(4) 0.85717(13) 0.22250(12) 0.0163(7) Uani d . 1 C
C14 0.4740(4) 0.80950(14) 0.25175(13) 0.0168(7) Uani d . 1 C
C15 0.6159(4) 0.84450(14) 0.15829(13) 0.0196(7) Uani d . 1 C
H15A 0.6887 0.8798 0.1407 0.024 Uiso calc R 1 H
H15B 0.6724 0.8004 0.1515 0.024 Uiso calc R 1 H
C16 0.4401(4) 0.84459(15) 0.13038(14) 0.0231(8) Uani d . 1 C
H16A 0.3937 0.8911 0.1296 0.028 Uiso calc R 1 H
H16B 0.4511 0.8286 0.0908 0.028 Uiso calc R 1 H
N17 0.3200(3) 0.80043(12) 0.16154(10) 0.0201(6) Uani d . 1 N
C17A 0.1547(4) 0.79408(16) 0.13129(14) 0.0289(8) Uani d . 1 C
H17A 0.0756 0.7657 0.1533 0.043 Uiso calc R 1 H
H17B 0.1748 0.7734 0.0942 0.043 Uiso calc R 1 H
H17C 0.1034 0.8389 0.1262 0.043 Uiso calc R 1 H
C8 0.5457(4) 0.73639(14) 0.24799(14) 0.0195(7) Uani d . 1 C
H8A 0.5626 0.7235 0.2079 0.023 Uiso calc R 1 H
H8B 0.4626 0.7044 0.2653 0.023 Uiso calc R 1 H
C7 0.7217(4) 0.73363(15) 0.28017(13) 0.0231(7) Uani d . 1 C
H7A 0.7046 0.7047 0.3144 0.028 Uiso calc R 1 H
Cl7 0.88774(11) 0.69438(4) 0.23736(4) 0.0290(2) Uani d . 1 Cl
C1' 0.3035(4) 0.63333(15) -0.01950(13) 0.0264(8) Uani d . 1 C
H1'A 0.1898 0.6513 -0.0221 0.032 Uiso calc R 1 H
C2' 0.4351(4) 0.67291(16) 0.00153(14) 0.0276(8) Uani d . 1 C
H2'A 0.4113 0.7186 0.0109 0.033 Uiso calc R 1 H
C3' 0.6031(4) 0.64793(14) 0.00964(13) 0.0242(8) Uani d . 1 C
O3' 0.7286(3) 0.68907(11) 0.03239(11) 0.0386(6) Uani d . 1 O
C3A' 0.7855(7) 0.6719(2) 0.0850(2) 0.0688(15) Uani d . 1 C
H3AD 0.8723 0.7047 0.0976 0.103 Uiso calc R 1 H
H3AE 0.8373 0.6269 0.0837 0.103 Uiso calc R 1 H
H3AF 0.6877 0.6719 0.1114 0.103 Uiso calc R 1 H
C4' 0.6345(4) 0.58206(14) -0.00769(13) 0.0205(7) Uani d . 1 C
O5' 0.7801(3) 0.54427(9) 0.00406(10) 0.0250(5) Uani d . 1 O
C5' 0.7397(4) 0.47374(14) -0.01115(13) 0.0217(7) Uani d . 1 C
H5'A 0.8336 0.4553 -0.0358 0.026 Uiso calc R 1 H
C6' 0.7163(4) 0.42760(15) 0.04121(14) 0.0230(7) Uani d . 1 C
O6' 0.8677(3) 0.41683(11) 0.07436(10) 0.0343(6) Uani d . 1 O
C6A' 0.9321(4) 0.47280(17) 0.10669(16) 0.0352(9) Uani d . 1 C
H6AD 1.0174 0.4566 0.1342 0.053 Uiso calc R 1 H
H6AE 0.8359 0.4945 0.1267 0.053 Uiso calc R 1 H
H6AF 0.9869 0.5054 0.0812 0.053 Uiso calc R 1 H
C19' 0.5581(4) 0.45030(14) 0.07372(14) 0.0226(8) Uani d . 1 C
H19C 0.5637 0.4629 0.1125 0.027 Uiso calc R 1 H
C18' 0.4121(4) 0.45151(14) 0.04488(13) 0.0189(7) Uani d . 1 C
H18B 0.3052 0.4649 0.0613 0.023 Uiso calc R 1 H
C9' 0.2611(4) 0.43979(15) -0.05240(13) 0.0225(8) Uani d . 1 C
H9'A 0.1690 0.4106 -0.0355 0.027 Uiso calc R 1 H
C10' 0.1956(4) 0.51514(15) -0.04908(14) 0.0238(8) Uani d . 1 C
H10C 0.1390 0.5267 -0.0854 0.029 Uiso calc R 1 H
H10D 0.1067 0.5183 -0.0190 0.029 Uiso calc R 1 H
C11' 0.3350(4) 0.56691(14) -0.03721(13) 0.0200(7) Uani d . 1 C
C12' 0.5054(4) 0.54565(13) -0.03430(13) 0.0173(7) Uani d . 1 C
C13' 0.5671(4) 0.47506(14) -0.04456(13) 0.0184(7) Uani d . 1 C
C14' 0.4275(4) 0.42980(14) -0.01690(13) 0.0186(7) Uani d . 1 C
C15' 0.5923(4) 0.45809(15) -0.10842(13) 0.0233(7) Uani d . 1 C
H15C 0.6702 0.4920 -0.1257 0.028 Uiso calc R 1 H
H15D 0.6484 0.4134 -0.1119 0.028 Uiso calc R 1 H
C16' 0.4218(4) 0.45723(16) -0.14062(14) 0.0281(8) Uani d . 1 C
H16C 0.3760 0.5037 -0.1439 0.034 Uiso calc R 1 H
H16D 0.4406 0.4394 -0.1793 0.034 Uiso calc R 1 H
N17' 0.2960(4) 0.41443(12) -0.11032(11) 0.0266(7) Uani d . 1 N
C17' 0.1367(5) 0.40576(18) -0.14414(16) 0.0414(10) Uani d . 1 C
H17D 0.0565 0.3761 -0.1239 0.062 Uiso calc R 1 H
H17E 0.1660 0.3857 -0.1808 0.062 Uiso calc R 1 H
H17F 0.0821 0.4498 -0.1501 0.062 Uiso calc R 1 H
C8' 0.4950(4) 0.35635(14) -0.01481(14) 0.0248(8) Uani d . 1 C
H8'A 0.5152 0.3394 -0.0537 0.030 Uiso calc R 1 H
H8'B 0.4087 0.3268 0.0038 0.030 Uiso calc R 1 H
C7' 0.6662(4) 0.35612(14) 0.01909(14) 0.0251(8) Uani d . 1 C
H7'A 0.6492 0.3264 0.0528 0.030 Uiso calc R 1 H
Cl7' 0.84244(12) 0.32010(4) -0.02329(4) 0.0355(2) Uani d . 1 Cl

loop_
_atom_site_aniso_label
_atom_site_aniso_U_11
_atom_site_aniso_U_22
_atom_site_aniso_U_33
_atom_site_aniso_U_12
_atom_site_aniso_U_13
_atom_site_aniso_U_23
C1 0.0193(17) 0.0215(15) 0.0233(18) 0.0049(13) 0.0011(16) 0.0035(14)
C2 0.0305(18) 0.0113(14) 0.0232(19) 0.0021(14) -0.0019(16) 0.0001(13)
C3 0.0262(18) 0.0142(14) 0.0224(17) -0.0049(14) -0.0040(16) 0.0006(12)
O3 0.0307(13) 0.0185(11) 0.0425(16) 0.0009(10) -0.0122(12) -0.0070(10)
C3A 0.048(2) 0.0250(19) 0.057(3) 0.0056(17) -0.019(2) -0.0190(17)
C4 0.0155(15) 0.0192(15) 0.0229(18) -0.0005(13) 0.0031(15) 0.0050(13)
O5 0.0189(11) 0.0153(10) 0.0346(14) 0.0016(9) -0.0063(11) -0.0027(9)
C5 0.0208(16) 0.0123(13) 0.0224(18) -0.0022(12) -0.0015(15) -0.0006(12)
C6 0.0204(16) 0.0194(15) 0.0164(17) -0.0003(14) -0.0031(14) -0.0008(13)
O6 0.0242(12) 0.0244(12) 0.0259(13) 0.0002(10) -0.0072(10) 0.0071(10)
C6A 0.036(2) 0.0329(19) 0.034(2) 0.0056(17) -0.0052(19) 0.0088(16)
C19 0.0332(19) 0.0181(15) 0.0181(17) -0.0010(15) 0.0014(17) 0.0022(13)
C18 0.0243(17) 0.0147(15) 0.0220(19) -0.0035(13) 0.0057(16) 0.0008(13)
C9 0.0201(16) 0.0207(15) 0.0183(17) -0.0045(14) 0.0008(14) -0.0014(13)
C10 0.0196(16) 0.0222(16) 0.027(2) 0.0006(13) 0.0023(16) -0.0008(14)
C11 0.0176(15) 0.0181(14) 0.0177(17) -0.0021(13) 0.0005(15) 0.0016(13)
C12 0.0222(17) 0.0147(14) 0.0191(17) 0.0003(13) -0.0003(15) 0.0001(13)
C13 0.0187(15) 0.0144(13) 0.0159(17) 0.0005(13) -0.0009(15) -0.0010(12)
C14 0.0197(16) 0.0128(14) 0.0180(18) -0.0005(12) 0.0010(14) -0.0002(12)
C15 0.0243(17) 0.0166(15) 0.0179(17) -0.0041(13) 0.0025(16) 0.0017(12)
C16 0.0271(18) 0.0212(16) 0.0210(18) -0.0032(14) -0.0042(16) 0.0019(13)
N17 0.0203(14) 0.0232(13) 0.0167(14) -0.0068(12) -0.0023(12) 0.0007(11)
C17A 0.0276(18) 0.0307(18) 0.029(2) -0.0068(16) -0.0056(17) -0.0015(15)
C8 0.0238(17) 0.0151(14) 0.0196(18) -0.0011(13) -0.0020(15) 0.0044(12)
C7 0.0303(18) 0.0162(15) 0.0227(19) 0.0014(14) 0.0025(16) 0.0024(13)
Cl7 0.0315(5) 0.0209(4) 0.0348(5) 0.0048(4) 0.0053(4) -0.0031(4)
C1' 0.0321(19) 0.0255(16) 0.0215(19) 0.0111(15) -0.0051(17) -0.0009(14)
C2' 0.043(2) 0.0183(15) 0.0212(19) 0.0049(15) -0.0039(17) 0.0006(14)
C3' 0.035(2) 0.0168(15) 0.0206(18) -0.0106(15) -0.0038(17) 0.0023(13)
O3' 0.0510(16) 0.0267(12) 0.0382(16) -0.0178(12) -0.0134(14) -0.0017(11)
C3A' 0.097(4) 0.039(2) 0.070(3) -0.026(2) -0.047(3) -0.002(2)
C4' 0.0242(18) 0.0184(14) 0.0190(17) -0.0003(14) -0.0019(15) 0.0047(13)
O5' 0.0206(12) 0.0189(10) 0.0354(14) -0.0017(9) -0.0039(11) -0.0034(9)
C5' 0.0200(17) 0.0168(14) 0.0281(19) -0.0001(13) -0.0034(16) -0.0027(14)
C6' 0.0234(18) 0.0190(15) 0.0266(19) 0.0013(14) -0.0074(16) -0.0022(14)
O6' 0.0370(15) 0.0299(13) 0.0358(15) 0.0076(11) -0.0192(13) -0.0053(11)
C6A' 0.029(2) 0.039(2) 0.037(2) 0.0002(16) -0.0091(18) -0.0084(17)
C19' 0.036(2) 0.0147(15) 0.0174(18) -0.0008(14) -0.0026(16) 0.0005(13)
C18' 0.0249(18) 0.0163(15) 0.0155(17) -0.0005(13) 0.0002(15) 0.0002(12)
C9' 0.0217(18) 0.0222(16) 0.0235(19) -0.0061(13) -0.0042(15) 0.0023(13)
C10' 0.0197(18) 0.0232(16) 0.029(2) -0.0003(14) -0.0054(16) 0.0041(14)
C11' 0.0259(18) 0.0218(15) 0.0121(17) 0.0031(14) -0.0042(15) 0.0016(13)
C12' 0.0233(17) 0.0121(14) 0.0164(18) -0.0010(13) -0.0005(14) 0.0056(12)
C13' 0.0226(17) 0.0159(15) 0.0167(17) -0.0022(13) -0.0034(15) -0.0002(13)
C14' 0.0229(17) 0.0144(14) 0.0184(18) 0.0010(12) -0.0025(15) 0.0017(12)
C15' 0.0264(18) 0.0241(16) 0.0195(18) -0.0013(14) 0.0030(16) 0.0018(13)
C16' 0.040(2) 0.0250(17) 0.0194(19) 0.0009(16) -0.0024(17) -0.0002(14)
N17' 0.0327(16) 0.0257(14) 0.0214(16) -0.0090(12) -0.0105(14) 0.0003(11)
C17' 0.050(3) 0.038(2) 0.036(2) -0.0157(19) -0.017(2) -0.0013(17)
C8' 0.036(2) 0.0160(15) 0.0220(19) -0.0033(15) -0.0030(17) 0.0004(13)
C7' 0.0332(19) 0.0167(14) 0.0255(19) 0.0070(14) 0.0031(17) -0.0005(13)
Cl7' 0.0429(5) 0.0234(4) 0.0401(6) 0.0115(4) -0.0003(5) -0.0041(4)

loop_
_atom_type_symbol
_atom_type_description
_atom_type_scat_dispersion_real
_atom_type_scat_dispersion_imag
_atom_type_scat_source
C C 0.0033 0.0016 'International Tables Vol C Tables 4.2.6.8 and 6.1.1.4'
H H 0.0000 0.0000 'International Tables Vol C Tables 4.2.6.8 and 6.1.1.4'
N N 0.0061 0.0033 'International Tables Vol C Tables 4.2.6.8 and 6.1.1.4'
O O 0.0106 0.0060 'International Tables Vol C Tables 4.2.6.8 and 6.1.1.4'
Cl Cl 0.1484 0.1585 'International Tables Vol C Tables 4.2.6.8 and 6.1.1.4'

loop_
_geom_angle_atom_site_label_1
_geom_angle_atom_site_label_2
_geom_angle_atom_site_label_3
_geom_angle
C2 C1 C11 120.9(3)
C2 C1 H1A 119.5
C11 C1 H1A 119.5
C3 C2 C1 121.3(3)
C3 C2 H2A 119.3
C1 C2 H2A 119.3
O3 C3 C4 117.6(3)
O3 C3 C2 125.5(3)
C4 C3 C2 116.9(3)
C3 O3 C3A 116.9(2)
O3 C3A H3AA 109.5
O3 C3A H3AB 109.5
H3AA C3A H3AB 109.5
O3 C3A H3AC 109.5
H3AA C3A H3AC 109.5
H3AB C3A H3AC 109.5
C12 C4 O5 113.2(2)
C12 C4 C3 120.8(3)
O5 C4 C3 125.5(3)
C4 O5 C5 106.7(2)
O5 C5 C13 107.5(2)
O5 C5 C6 110.4(2)
C13 C5 C6 109.2(2)
O5 C5 H5A 109.9
C13 C5 H5A 109.9
C6 C5 H5A 109.9
O6 C6 C19 116.4(2)
O6 C6 C5 105.3(2)
C19 C6 C5 108.6(2)
O6 C6 C7 114.4(2)
C19 C6 C7 102.8(2)
C5 C6 C7 109.2(2)
C6 O6 C6A 116.3(2)
O6 C6A H6AA 109.5
O6 C6A H6AB 109.5
H6AA C6A H6AB 109.5
O6 C6A H6AC 109.5
H6AA C6A H6AC 109.5
H6AB C6A H6AC 109.5
C18 C19 C6 115.0(3)
C18 C19 H19A 122.5
C6 C19 H19A 122.5
C19 C18 C14 115.5(3)
C19 C18 H18A 122.3
C14 C18 H18A 122.3
N17 C9 C14 107.9(2)
N17 C9 C10 114.2(2)
C14 C9 C10 111.9(2)
N17 C9 H9A 107.5
C14 C9 H9A 107.5
C10 C9 H9A 107.5
C11 C10 C9 114.5(2)
C11 C10 H10A 108.6
C9 C10 H10A 108.6
C11 C10 H10B 108.6
C9 C10 H10B 108.6
H10A C10 H10B 107.6
C12 C11 C1 116.2(3)
C12 C11 C10 118.5(3)
C1 C11 C10 124.1(3)
C11 C12 C4 123.1(3)
C11 C12 C13 125.7(3)
C4 C12 C13 109.2(2)
C12 C13 C5 102.2(2)
C12 C13 C15 113.9(2)
C5 C13 C15 112.1(2)
C12 C13 C14 104.1(2)
C5 C13 C14 112.2(2)
C15 C13 C14 111.8(2)
C18 C14 C9 114.7(3)
C18 C14 C13 107.0(2)
C9 C14 C13 106.0(2)
C18 C14 C8 105.7(2)
C9 C14 C8 115.1(2)
C13 C14 C8 107.9(2)
C16 C15 C13 112.7(3)
C16 C15 H15A 109.0
C13 C15 H15A 109.0
C16 C15 H15B 109.0
C13 C15 H15B 109.0
H15A C15 H15B 107.8
N17 C16 C15 110.4(2)
N17 C16 H16A 109.6
C15 C16 H16A 109.6
N17 C16 H16B 109.6
C15 C16 H16B 109.6
H16A C16 H16B 108.1
C17A N17 C16 110.8(2)
C17A N17 C9 113.2(2)
C16 N17 C9 112.3(2)
N17 C17A H17A 109.5
N17 C17A H17B 109.5
H17A C17A H17B 109.5
N17 C17A H17C 109.5
H17A C17A H17C 109.5
H17B C17A H17C 109.5
C14 C8 C7 108.4(2)
C14 C8 H8A 110.0
C7 C8 H8A 110.0
C14 C8 H8B 110.0
C7 C8 H8B 110.0
H8A C8 H8B 108.4
C8 C7 C6 111.3(2)
C8 C7 Cl7 111.2(2)
C6 C7 Cl7 112.0(2)
C8 C7 H7A 107.4
C6 C7 H7A 107.4
Cl7 C7 H7A 107.4
C2' C1' C11' 121.0(3)
C2' C1' H1'A 119.5
C11' C1' H1'A 119.5
C1' C2' C3' 122.1(3)
C1' C2' H2'A 119.0
C3' C2' H2'A 119.0
O3' C3' C4' 123.3(3)
O3' C3' C2' 119.7(3)
C4' C3' C2' 116.9(3)
C3A' O3' C3' 115.8(3)
O3' C3A' H3AD 109.5
O3' C3A' H3AE 109.5
H3AD C3A' H3AE 109.5
O3' C3A' H3AF 109.5
H3AD C3A' H3AF 109.5
H3AE C3A' H3AF 109.5
O5' C4' C12' 113.3(2)
O5' C4' C3' 126.4(3)
C12' C4' C3' 119.9(3)
C4' O5' C5' 107.0(2)
O5' C5' C6' 112.9(2)
O5' C5' C13' 106.8(2)
C6' C5' C13' 108.4(2)
O5' C5' H5'A 109.5
C6' C5' H5'A 109.5
C13' C5' H5'A 109.5
O6' C6' C19' 115.4(3)
O6' C6' C5' 115.6(3)
C19' C6' C5' 108.9(2)
O6' C6' C7' 104.6(2)
C19' C6' C7' 103.9(2)
C5' C6' C7' 107.4(3)
C6' O6' C6A' 117.4(2)
O6' C6A' H6AD 109.5
O6' C6A' H6AE 109.5
H6AD C6A' H6AE 109.5
O6' C6A' H6AF 109.5
H6AD C6A' H6AF 109.5
H6AE C6A' H6AF 109.5
C18' C19' C6' 115.8(3)
C18' C19' H19C 122.1
C6' C19' H19C 122.1
C19' C18' C14' 115.0(3)
C19' C18' H18B 122.5
C14' C18' H18B 122.5
N17' C9' C14' 107.8(3)
N17' C9' C10' 115.2(3)
C14' C9' C10' 111.1(2)
N17' C9' H9'A 107.5
C14' C9' H9'A 107.5
C10' C9' H9'A 107.5
C11' C10' C9' 115.0(2)
C11' C10' H10C 108.5
C9' C10' H10C 108.5
C11' C10' H10D 108.5
C9' C10' H10D 108.5
H10C C10' H10D 107.5
C12' C11' C1' 115.9(3)
C12' C11' C10' 118.6(3)
C1' C11' C10' 124.6(3)
C4' C12' C11' 123.3(3)
C4' C12' C13' 109.4(3)
C11' C12' C13' 125.4(3)
C12' C13' C5' 102.0(2)
C12' C13' C14' 104.6(2)
C5' C13' C14' 112.0(2)
C12' C13' C15' 113.5(2)
C5' C13' C15' 112.5(3)
C14' C13' C15' 111.7(2)
C18' C14' C9' 114.6(3)
C18' C14' C8' 105.2(2)
C9' C14' C8' 114.7(2)
C18' C14' C13' 107.1(2)
C9' C14' C13' 106.0(2)
C8' C14' C13' 108.9(2)
C16' C15' C13' 112.3(3)
C16' C15' H15C 109.2
C13' C15' H15C 109.2
C16' C15' H15D 109.2
C13' C15' H15D 109.2
H15C C15' H15D 107.9
N17' C16' C15' 109.5(3)
N17' C16' H16C 109.8
C15' C16' H16C 109.8
N17' C16' H16D 109.8
C15' C16' H16D 109.8
H16C C16' H16D 108.2
C17' N17' C16' 110.7(3)
C17' N17' C9' 112.8(3)
C16' N17' C9' 111.9(2)
N17' C17' H17D 109.5
N17' C17' H17E 109.5
H17D C17' H17E 109.5
N17' C17' H17F 109.5
H17D C17' H17F 109.5
H17E C17' H17F 109.5
C14' C8' C7' 107.9(2)
C14' C8' H8'A 110.1
C7' C8' H8'A 110.1
C14' C8' H8'B 110.1
C7' C8' H8'B 110.1
H8'A C8' H8'B 108.4
C8' C7' C6' 112.5(2)
C8' C7' Cl7' 110.7(2)
C6' C7' Cl7' 110.6(2)
C8' C7' H7'A 107.6
C6' C7' H7'A 107.6
Cl7' C7' H7'A 107.6

loop_
_geom_bond_atom_site_label_1
_geom_bond_atom_site_label_2
_geom_bond_distance
C1 C2 1.403(4)
C1 C11 1.409(4)
C1 H1A 0.9500
C2 C3 1.402(4)
C2 H2A 0.9500
C3 O3 1.376(4)
C3 C4 1.396(4)
O3 C3A 1.440(4)
C3A H3AA 0.9800
C3A H3AB 0.9800
C3A H3AC 0.9800
C4 C12 1.386(4)
C4 O5 1.382(3)
O5 C5 1.480(3)
C5 C13 1.530(4)
C5 C6 1.547(4)
C5 H5A 1.0000
C6 O6 1.419(3)
C6 C19 1.523(4)
C6 C7 1.570(4)
O6 C6A 1.426(4)
C6A H6AA 0.9800
C6A H6AB 0.9800
C6A H6AC 0.9800
C19 C18 1.325(4)
C19 H19A 0.9500
C18 C14 1.522(4)
C18 H18A 0.9500
C9 N17 1.479(4)
C9 C14 1.548(4)
C9 C10 1.569(4)
C9 H9A 1.0000
C10 C11 1.533(4)
C10 H10A 0.9900
C10 H10B 0.9900
C11 C12 1.377(4)
C12 C13 1.503(4)
C13 C15 1.539(4)
C13 C14 1.554(4)
C14 C8 1.555(4)
C15 C16 1.510(4)
C15 H15A 0.9900
C15 H15B 0.9900
C16 N17 1.473(4)
C16 H16A 0.9900
C16 H16B 0.9900
N17 C17A 1.469(4)
C17A H17A 0.9800
C17A H17B 0.9800
C17A H17C 0.9800
C8 C7 1.559(4)
C8 H8A 0.9900
C8 H8B 0.9900
C7 Cl7 1.809(3)
C7 H7A 1.0000
C1' C2' 1.377(4)
C1' C11' 1.403(4)
C1' H1'A 0.9500
C2' C3' 1.403(4)
C2' H2'A 0.9500
C3' O3' 1.376(4)
C3' C4' 1.390(4)
O3' C3A' 1.360(5)
C3A' H3AD 0.9800
C3A' H3AE 0.9800
C3A' H3AF 0.9800
C4' O5' 1.380(4)
C4' C12' 1.382(4)
O5' C5' 1.478(3)
C5' C6' 1.549(4)
C5' C13' 1.549(4)
C5' H5'A 1.0000
C6' O6' 1.424(4)
C6' C19' 1.511(4)
C6' C7' 1.560(4)
O6' C6A' 1.436(4)
C6A' H6AD 0.9800
C6A' H6AE 0.9800
C6A' H6AF 0.9800
C19' C18' 1.318(4)
C19' H19C 0.9500
C18' C14' 1.526(4)
C18' H18B 0.9500
C9' N17' 1.482(4)
C9' C14' 1.548(4)
C9' C10' 1.579(4)
C9' H9'A 1.0000
C10' C11' 1.514(4)
C10' H10C 0.9900
C10' H10D 0.9900
C11' C12' 1.384(4)
C12' C13' 1.499(4)
C13' C14' 1.548(4)
C13' C15' 1.557(4)
C14' C8' 1.548(4)
C15' C16' 1.521(4)
C15' H15C 0.9900
C15' H15D 0.9900
C16' N17' 1.476(4)
C16' H16C 0.9900
C16' H16D 0.9900
N17' C17' 1.477(4)
C17' H17D 0.9800
C17' H17E 0.9800
C17' H17F 0.9800
C8' C7' 1.546(4)
C8' H8'A 0.9900
C8' H8'B 0.9900
C7' Cl7' 1.835(3)
C7' H7'A 1.0000

loop_
_geom_torsion_atom_site_label_1
_geom_torsion_atom_site_label_2
_geom_torsion_atom_site_label_3
_geom_torsion_atom_site_label_4
_geom_torsion
C11 C1 C2 C3 -3.3(5)
C1 C2 C3 O3 -173.7(3)
C1 C2 C3 C4 4.5(5)
C4 C3 O3 C3A -165.8(3)
C2 C3 O3 C3A 12.4(5)
O3 C3 C4 C12 179.5(3)
C2 C3 C4 C12 1.2(5)
O3 C3 C4 O5 8.5(5)
C2 C3 C4 O5 -169.9(3)
C12 C4 O5 C5 -5.7(3)
C3 C4 O5 C5 165.9(3)
C4 O5 C5 C13 10.2(3)
C4 O5 C5 C6 -108.8(3)
O5 C5 C6 O6 -59.8(3)
C13 C5 C6 O6 -177.9(2)
O5 C5 C6 C19 65.5(3)
C13 C5 C6 C19 -52.5(3)
O5 C5 C6 C7 176.9(2)
C13 C5 C6 C7 58.9(3)
C19 C6 O6 C6A 62.7(3)
C5 C6 O6 C6A -176.9(3)
C7 C6 O6 C6A -57.0(3)
O6 C6 C19 C18 175.8(3)
C5 C6 C19 C18 57.3(3)
C7 C6 C19 C18 -58.4(3)
C6 C19 C18 C14 -1.1(4)
N17 C9 C10 C11 -97.1(3)
C14 C9 C10 C11 25.8(4)
C2 C1 C11 C12 -3.7(4)
C2 C1 C11 C10 164.0(3)
C9 C10 C11 C12 5.0(4)
C9 C10 C11 C1 -162.4(3)
C1 C11 C12 C4 9.7(5)
C10 C11 C12 C4 -158.7(3)
C1 C11 C12 C13 171.7(3)
C10 C11 C12 C13 3.4(5)
O5 C4 C12 C11 163.4(3)
C3 C4 C12 C11 -8.7(5)
O5 C4 C12 C13 -1.2(4)
C3 C4 C12 C13 -173.3(3)
C11 C12 C13 C5 -156.9(3)
C4 C12 C13 C5 7.3(3)
C11 C12 C13 C15 82.0(4)
C4 C12 C13 C15 -113.8(3)
C11 C12 C13 C14 -40.0(4)
C4 C12 C13 C14 124.2(3)
O5 C5 C13 C12 -10.5(3)
C6 C5 C13 C12 109.3(3)
O5 C5 C13 C15 111.9(3)
C6 C5 C13 C15 -128.3(2)
O5 C5 C13 C14 -121.4(2)
C6 C5 C13 C14 -1.6(3)
C19 C18 C14 C9 -171.6(3)
C19 C18 C14 C13 -54.4(3)
C19 C18 C14 C8 60.5(3)
N17 C9 C14 C18 -178.8(2)
C10 C9 C14 C18 54.7(3)
N17 C9 C14 C13 63.3(3)
C10 C9 C14 C13 -63.1(3)
N17 C9 C14 C8 -55.9(3)
C10 C9 C14 C8 177.7(2)
C12 C13 C14 C18 -55.9(3)
C5 C13 C14 C18 53.8(3)
C15 C13 C14 C18 -179.3(2)
C12 C13 C14 C9 66.9(3)
C5 C13 C14 C9 176.6(2)
C15 C13 C14 C9 -56.5(3)
C12 C13 C14 C8 -169.3(2)
C5 C13 C14 C8 -59.5(3)
C15 C13 C14 C8 67.3(3)
C12 C13 C15 C16 -66.7(3)
C5 C13 C15 C16 177.9(2)
C14 C13 C15 C16 51.0(3)
C13 C15 C16 N17 -49.6(3)
C15 C16 N17 C17A -173.6(2)
C15 C16 N17 C9 58.7(3)
C14 C9 N17 C17A 166.6(2)
C10 C9 N17 C17A -68.4(3)
C14 C9 N17 C16 -67.0(3)
C10 C9 N17 C16 58.0(3)
C18 C14 C8 C7 -52.8(3)
C9 C14 C8 C7 179.5(2)
C13 C14 C8 C7 61.4(3)
C14 C8 C7 C6 -4.7(3)
C14 C8 C7 Cl7 -130.3(2)
O6 C6 C7 C8 -173.7(2)
C19 C6 C7 C8 59.1(3)
C5 C6 C7 C8 -56.1(3)
O6 C6 C7 Cl7 -48.6(3)
C19 C6 C7 Cl7 -175.7(2)
C5 C6 C7 Cl7 69.1(3)
C11' C1' C2' C3' -4.1(5)
C1' C2' C3' O3' -178.1(3)
C1' C2' C3' C4' 3.7(5)
C4' C3' O3' C3A' -69.6(5)
C2' C3' O3' C3A' 112.2(4)
O3' C3' C4' O5' 12.6(5)
C2' C3' C4' O5' -169.2(3)
O3' C3' C4' C12' -174.8(3)
C2' C3' C4' C12' 3.3(5)
C12' C4' O5' C5' -5.8(3)
C3' C4' O5' C5' 167.2(3)
C4' O5' C5' C6' -108.0(3)
C4' O5' C5' C13' 11.1(3)
O5' C5' C6' O6' -66.3(3)
C13' C5' C6' O6' 175.5(2)
O5' C5' C6' C19' 65.5(3)
C13' C5' C6' C19' -52.7(3)
O5' C5' C6' C7' 177.4(2)
C13' C5' C6' C7' 59.2(3)
C19' C6' O6' C6A' -58.5(4)
C5' C6' O6' C6A' 70.2(4)
C7' C6' O6' C6A' -172.0(3)
O6' C6' C19' C18' -171.1(2)
C5' C6' C19' C18' 57.0(3)
C7' C6' C19' C18' -57.2(3)
C6' C19' C18' C14' -0.1(4)
N17' C9' C10' C11' -96.4(3)
C14' C9' C10' C11' 26.4(4)
C2' C1' C11' C12' -2.6(5)
C2' C1' C11' C10' 166.5(3)
C9' C10' C11' C12' 4.5(4)
C9' C10' C11' C1' -164.4(3)
O5' C4' C12' C11' 162.9(3)
C3' C4' C12' C11' -10.6(5)
O5' C4' C12' C13' -2.2(4)
C3' C4' C12' C13' -175.7(3)
C1' C11' C12' C4' 10.0(5)
C10' C11' C12' C4' -159.8(3)
C1' C11' C12' C13' 172.7(3)
C10' C11' C12' C13' 2.9(5)
C4' C12' C13' C5' 8.7(3)
C11' C12' C13' C5' -156.0(3)
C4' C12' C13' C14' 125.5(3)
C11' C12' C13' C14' -39.2(4)
C4' C12' C13' C15' -112.5(3)
C11' C12' C13' C15' 82.8(4)
O5' C5' C13' C12' -11.8(3)
C6' C5' C13' C12' 110.2(3)
O5' C5' C13' C14' -123.1(3)
C6' C5' C13' C14' -1.1(3)
O5' C5' C13' C15' 110.0(3)
C6' C5' C13' C15' -128.0(3)
C19' C18' C14' C9' -172.7(2)
C19' C18' C14' C8' 60.4(3)
C19' C18' C14' C13' -55.4(3)
N17' C9' C14' C18' -178.2(2)
C10' C9' C14' C18' 54.7(3)
N17' C9' C14' C8' -56.4(3)
C10' C9' C14' C8' 176.6(3)
N17' C9' C14' C13' 63.8(3)
C10' C9' C14' C13' -63.2(3)
C12' C13' C14' C18' -56.0(3)
C5' C13' C14' C18' 53.6(3)
C15' C13' C14' C18' -179.1(2)
C12' C13' C14' C9' 66.8(3)
C5' C13' C14' C9' 176.5(2)
C15' C13' C14' C9' -56.3(3)
C12' C13' C14' C8' -169.3(2)
C5' C13' C14' C8' -59.6(3)
C15' C13' C14' C8' 67.6(3)
C12' C13' C15' C16' -66.8(3)
C5' C13' C15' C16' 178.2(2)
C14' C13' C15' C16' 51.2(3)
C13' C15' C16' N17' -50.6(3)
C15' C16' N17' C17' -172.9(3)
C15' C16' N17' C9' 60.4(3)
C14' C9' N17' C17' 166.0(2)
C10' C9' N17' C17' -69.4(3)
C14' C9' N17' C16' -68.5(3)
C10' C9' N17' C16' 56.2(3)
C18' C14' C8' C7' -56.4(3)
C9' C14' C8' C7' 176.7(2)
C13' C14' C8' C7' 58.1(3)
C14' C8' C7' C6' 1.0(4)
C14' C8' C7' Cl7' -123.4(2)
O6' C6' C7' C8' 175.9(3)
C19' C6' C7' C8' 54.4(3)
C5' C6' C7' C8' -60.8(3)
O6' C6' C7' Cl7' -59.7(3)
C19' C6' C7' Cl7' 178.9(2)
C5' C6' C7' Cl7' 63.6(3)

loop_
_cod_related_entry_id
_cod_related_entry_database
_cod_related_entry_code
1 ChemSpider 24732852
